data_7154880
loop_
_publ_author_name
'Blackburn, J.'
'Molyneux, G.'
'Pitard, A.'
'Rice, C. R.'
'Page, M. I.'
'Afshinjavid, S.'
'Javid, F. A.'
'Coles, S. J.'
'Horton, P. N.'
'Hemming, K.'

_publ_section_title
;
 Synthesis, conformation and antiproliferative activity of
 isothiazoloisoxazole 1,1-dioxides.
;
_journal_issue 6
_journal_name_full 'Organic &amp; biomolecular chemistry'
_journal_page_first 2134
_journal_page_last 2144
_journal_paper_doi 10.1039/c5ob02586a
_journal_volume 14
_journal_year 2016
_chemical_formula_sum 'C17 H27 N5 O5 S3'
_chemical_formula_weight 477.61
_chemical_name_systematic
;
 ?
;
_space_group_crystal_system monoclinic
_space_group_IT_number 14
_space_group_name_Hall '-P 2yn'
_space_group_name_H-M_alt 'P 1 21/n 1'
_symmetry_space_group_name_Hall '-P 2yn'
_symmetry_space_group_name_H-M 'P 1 21/n 1'
_atom_sites_solution_hydrogens geom
_audit_creation_method SHELXL-2013
_audit_update_record
;
2015-08-21 deposited with the CCDC.
2016-01-08 downloaded from the CCDC.
;
_cell_angle_alpha 90
_cell_angle_beta 109.8300(10)
_cell_angle_gamma 90
_cell_formula_units_Z 4
_cell_length_a 9.3651(3)
_cell_length_b 19.5330(6)
_cell_length_c 12.7944(4)
_cell_measurement_temperature 100(2)
_cell_volume 2201.68(12)
_computing_structure_refinement 'SHELXL-2013 (Sheldrick, 2013)'
_diffrn_ambient_temperature 100(2)
_diffrn_measured_fraction_theta_full 1.000
_diffrn_measured_fraction_theta_max 0.998
_diffrn_measurement_device_type 'Bruker APEX-II CCD'
_diffrn_radiation_type MoK\a
_diffrn_radiation_wavelength 0.71073
_diffrn_reflns_av_R_equivalents 0.0357
_diffrn_reflns_av_unetI/netI 0.0343
_diffrn_reflns_laue_measured_fraction_full 1.000
_diffrn_reflns_laue_measured_fraction_max 0.998
_diffrn_reflns_limit_h_max 12
_diffrn_reflns_limit_h_min -12
_diffrn_reflns_limit_k_max 26
_diffrn_reflns_limit_k_min -26
_diffrn_reflns_limit_l_max 17
_diffrn_reflns_limit_l_min -17
_diffrn_reflns_number 23543
_diffrn_reflns_point_group_measured_fraction_full 1.000
_diffrn_reflns_point_group_measured_fraction_max 0.998
_diffrn_reflns_theta_full 25.242
_diffrn_reflns_theta_max 29.218
_diffrn_reflns_theta_min 1.987
_exptl_absorpt_coefficient_mu 0.376
_exptl_absorpt_correction_T_max 0.88
_exptl_absorpt_correction_T_min 0.77
_exptl_absorpt_correction_type multi-scan
_exptl_absorpt_process_details sadabs
_exptl_crystal_colour colourless
_exptl_crystal_density_diffrn 1.441
_exptl_crystal_description block
_exptl_crystal_F_000 1008
_exptl_crystal_size_max 0.35
_exptl_crystal_size_mid 0.2
_exptl_crystal_size_min 0.2
_refine_diff_density_max 0.516
_refine_diff_density_min -0.413
_refine_diff_density_rms 0.060
_refine_ls_extinction_method none
_refine_ls_goodness_of_fit_ref 1.021
_refine_ls_hydrogen_treatment constr
_refine_ls_matrix_type full
_refine_ls_number_parameters 277
_refine_ls_number_reflns 5953
_refine_ls_number_restraints 0
_refine_ls_restrained_S_all 1.021
_refine_ls_R_factor_all 0.0433
_refine_ls_R_factor_gt 0.0321
_refine_ls_shift/su_max 0.001
_refine_ls_shift/su_mean 0.000
_refine_ls_structure_factor_coef Fsqd
_refine_ls_weighting_details 'w=1/[\s^2^(Fo^2^)+(0.0405P)^2^+0.8124P] where P=(Fo^2^+2Fc^2^)/3'
_refine_ls_weighting_scheme calc
_refine_ls_wR_factor_gt 0.0782
_refine_ls_wR_factor_ref 0.0835
_reflns_Friedel_coverage 0.000
_reflns_number_gt 4922
_reflns_number_total 5953
_reflns_threshold_expression 'I > 2\s(I)'
_cod_data_source_file c5ob02586a4.cif
_cod_data_source_block mo_Arnold294DMSO2_0m
_cod_depositor_comments 'Adding full bibliography for 7154880--7154885.cif.'
_cod_database_code 7154880
_shelx_space_group_comment
;
The symmetry employed for this shelxl refinement is uniquely defined
by the following loop, which should always be used as a source of
symmetry information in preference to the above space-group names.
They are only intended as comments.
;
_shelxl_version_number 2013-4

loop_
_space_group_symop_operation_xyz
'x, y, z'
'-x+1/2, y+1/2, -z+1/2'
'-x, -y, -z'
'x-1/2, -y-1/2, z-1/2'

loop_
_atom_site_label
_atom_site_type_symbol
_atom_site_fract_x
_atom_site_fract_y
_atom_site_fract_z
_atom_site_U_iso_or_equiv
_atom_site_adp_type
_atom_site_occupancy
_atom_site_site_symmetry_order
_atom_site_calc_flag
_atom_site_refinement_flags_posn
_atom_site_refinement_flags_adp
S1 S 1.22073(4) 0.10527(2) 0.66726(3) 0.01219(8) Uani 1 1 d . .
S2 S 1.24061(4) -0.00900(2) 0.83477(3) 0.01185(8) Uani 1 1 d . .
S3 S 0.85086(4) 0.66238(2) 0.55460(3) 0.01711(9) Uani 1 1 d . .
N1 N 0.81528(13) 0.15003(6) 0.58935(10) 0.0129(2) Uani 1 1 d . .
N2 N 1.06426(14) 0.14380(6) 0.60068(10) 0.0149(2) Uani 1 1 d . .
N3 N 1.22802(13) 0.12833(6) 0.87847(10) 0.0140(2) Uani 1 1 d . .
H3 H 1.3243 0.1379 0.9134 0.017 Uiso 1 1 calc R U
N4 N 1.11236(14) 0.15745(6) 0.90298(10) 0.0143(2) Uani 1 1 d . .
N5 N 0.98336(13) 0.13849(6) 0.83938(10) 0.0129(2) Uani 1 1 d . .
O1 O 0.67498(12) -0.15870(5) 0.71890(8) 0.0170(2) Uani 1 1 d . .
O2 O 1.34564(12) 0.15252(6) 0.69490(9) 0.0187(2) Uani 1 1 d . .
O3 O 1.23528(12) 0.04304(5) 0.61109(8) 0.0168(2) Uani 1 1 d . .
O4 O 1.23305(12) -0.01284(6) 0.94925(8) 0.0175(2) Uani 1 1 d . .
O5 O 0.96886(12) 0.65274(6) 0.49836(9) 0.0185(2) Uani 1 1 d . .
C1 C 0.56831(17) 0.09125(9) 0.55158(14) 0.0235(3) Uani 1 1 d . .
H1A H 0.5237 0.1130 0.4787 0.035 Uiso 1 1 calc R U
H1B H 0.4884 0.0819 0.5831 0.035 Uiso 1 1 calc R U
H1C H 0.6171 0.0482 0.5434 0.035 Uiso 1 1 calc R U
C2 C 0.68579(16) 0.13887(8) 0.62856(12) 0.0169(3) Uani 1 1 d . .
H2A H 0.6377 0.1834 0.6329 0.020 Uiso 1 1 calc R U
H2B H 0.7232 0.1189 0.7042 0.020 Uiso 1 1 calc R U
C3 C 0.95595(15) 0.12938(7) 0.64177(11) 0.0119(3) Uani 1 1 d . .
C4 C 1.00097(15) 0.08960(7) 0.75388(11) 0.0108(3) Uani 1 1 d . .
C5 C 0.91212(15) 0.02407(7) 0.74732(11) 0.0110(3) Uani 1 1 d . .
C6 C 0.88137(15) -0.01804(7) 0.65399(11) 0.0126(3) Uani 1 1 d . .
H6 H 0.9142 -0.0047 0.5944 0.015 Uiso 1 1 calc R U
C7 C 0.80367(16) -0.07876(7) 0.64772(11) 0.0138(3) Uani 1 1 d . .
H7 H 0.7831 -0.1070 0.5839 0.017 Uiso 1 1 calc R U
C8 C 0.75517(15) -0.09877(7) 0.73500(11) 0.0123(3) Uani 1 1 d . .
C9 C 0.62620(18) -0.18230(8) 0.80706(13) 0.0197(3) Uani 1 1 d . .
H9A H 0.7144 -0.1871 0.8751 0.030 Uiso 1 1 calc R U
H9B H 0.5758 -0.2267 0.7870 0.030 Uiso 1 1 calc R U
H9C H 0.5550 -0.1492 0.8196 0.030 Uiso 1 1 calc R U
C10 C 0.86641(15) 0.00326(7) 0.83524(11) 0.0131(3) Uani 1 1 d . .
H10 H 0.8892 0.0311 0.8998 0.016 Uiso 1 1 calc R U
C11 C 0.78762(15) -0.05790(7) 0.82952(11) 0.0133(3) Uani 1 1 d . .
H11 H 0.7562 -0.0716 0.8896 0.016 Uiso 1 1 calc R U
C12 C 1.17649(15) 0.08049(7) 0.78975(11) 0.0107(2) Uani 1 1 d . .
C13 C 1.43781(16) 0.00047(8) 0.85210(12) 0.0160(3) Uani 1 1 d . .
H13A H 1.4788 0.0407 0.8983 0.024 Uiso 1 1 calc R U
H13B H 1.4491 0.0063 0.7792 0.024 Uiso 1 1 calc R U
H13C H 1.4933 -0.0405 0.8883 0.024 Uiso 1 1 calc R U
C14 C 0.78243(17) 0.18705(8) 0.48292(12) 0.0162(3) Uani 1 1 d . .
H14A H 0.8612 0.2225 0.4916 0.019 Uiso 1 1 calc R U
H14B H 0.6835 0.2106 0.4653 0.019 Uiso 1 1 calc R U
C15 C 0.77745(19) 0.14054(9) 0.38592(12) 0.0221(3) Uani 1 1 d . .
H15A H 0.8767 0.1187 0.4010 0.033 Uiso 1 1 calc R U
H15B H 0.7527 0.1678 0.3177 0.033 Uiso 1 1 calc R U
H15C H 0.6998 0.1052 0.3767 0.033 Uiso 1 1 calc R U
C16 C 0.67790(18) 0.68453(9) 0.44621(14) 0.0248(3) Uani 1 1 d . .
H16A H 0.6962 0.7233 0.4037 0.037 Uiso 1 1 calc R U
H16B H 0.6010 0.6973 0.4789 0.037 Uiso 1 1 calc R U
H16C H 0.6419 0.6452 0.3967 0.037 Uiso 1 1 calc R U
C17 C 0.8905(2) 0.74446(8) 0.61889(14) 0.0240(3) Uani 1 1 d . .
H17A H 0.9871 0.7428 0.6808 0.036 Uiso 1 1 calc R U
H17B H 0.8089 0.7573 0.6468 0.036 Uiso 1 1 calc R U
H17C H 0.8974 0.7784 0.5644 0.036 Uiso 1 1 calc R U

loop_
_atom_site_aniso_label
_atom_site_aniso_U_11
_atom_site_aniso_U_22
_atom_site_aniso_U_33
_atom_site_aniso_U_23
_atom_site_aniso_U_13
_atom_site_aniso_U_12
S1 0.01080(16) 0.01438(17) 0.01161(15) 0.00174(12) 0.00409(12) -0.00039(12)
S2 0.01119(16) 0.01202(17) 0.01203(15) 0.00087(12) 0.00352(12) 0.00075(12)
S3 0.01712(18) 0.01554(18) 0.02111(18) 0.00412(14) 0.00967(14) 0.00493(14)
N1 0.0124(6) 0.0128(6) 0.0132(5) 0.0008(4) 0.0038(4) 0.0011(4)
N2 0.0131(6) 0.0168(6) 0.0145(5) 0.0047(5) 0.0041(5) 0.0011(5)
N3 0.0118(5) 0.0157(6) 0.0140(5) -0.0042(5) 0.0036(4) -0.0015(5)
N4 0.0159(6) 0.0133(6) 0.0143(5) -0.0004(5) 0.0059(5) -0.0001(5)
N5 0.0150(6) 0.0117(6) 0.0126(5) -0.0019(4) 0.0054(4) -0.0007(4)
O1 0.0221(5) 0.0144(5) 0.0172(5) -0.0026(4) 0.0104(4) -0.0063(4)
O2 0.0144(5) 0.0209(6) 0.0210(5) 0.0027(4) 0.0065(4) -0.0047(4)
O3 0.0189(5) 0.0188(5) 0.0137(5) -0.0001(4) 0.0068(4) 0.0024(4)
O4 0.0189(5) 0.0215(6) 0.0134(5) 0.0048(4) 0.0070(4) 0.0032(4)
O5 0.0148(5) 0.0219(6) 0.0201(5) 0.0003(4) 0.0077(4) 0.0049(4)
C1 0.0129(7) 0.0305(9) 0.0266(8) -0.0019(7) 0.0060(6) -0.0021(6)
C2 0.0123(7) 0.0207(8) 0.0185(7) 0.0012(6) 0.0064(5) 0.0040(6)
C3 0.0130(6) 0.0098(6) 0.0117(6) -0.0013(5) 0.0026(5) -0.0005(5)
C4 0.0106(6) 0.0112(6) 0.0111(6) -0.0006(5) 0.0042(5) 0.0005(5)
C5 0.0087(6) 0.0115(6) 0.0120(6) 0.0007(5) 0.0026(5) 0.0005(5)
C6 0.0128(6) 0.0142(7) 0.0116(6) 0.0001(5) 0.0051(5) -0.0005(5)
C7 0.0151(6) 0.0140(7) 0.0122(6) -0.0024(5) 0.0046(5) 0.0001(5)
C8 0.0110(6) 0.0117(7) 0.0147(6) 0.0004(5) 0.0049(5) 0.0001(5)
C9 0.0262(8) 0.0163(7) 0.0194(7) 0.0019(6) 0.0113(6) -0.0053(6)
C10 0.0126(6) 0.0151(7) 0.0114(6) -0.0011(5) 0.0036(5) 0.0002(5)
C11 0.0136(6) 0.0152(7) 0.0122(6) 0.0012(5) 0.0061(5) 0.0003(5)
C12 0.0106(6) 0.0110(6) 0.0103(6) 0.0000(5) 0.0035(5) -0.0009(5)
C13 0.0115(6) 0.0188(7) 0.0172(7) 0.0018(5) 0.0042(5) 0.0020(5)
C14 0.0164(7) 0.0158(7) 0.0144(6) 0.0040(5) 0.0027(5) 0.0042(5)
C15 0.0232(8) 0.0266(9) 0.0143(7) -0.0005(6) 0.0034(6) 0.0021(7)
C16 0.0164(7) 0.0256(9) 0.0319(9) 0.0047(7) 0.0076(6) 0.0061(6)
C17 0.0302(9) 0.0189(8) 0.0248(8) -0.0011(6) 0.0118(7) 0.0062(7)

loop_
_atom_type_symbol
_atom_type_description
_atom_type_scat_dispersion_real
_atom_type_scat_dispersion_imag
_atom_type_scat_source
C C 0.0033 0.0016 'International Tables Vol C Tables 4.2.6.8 and 6.1.1.4'
H H 0.0000 0.0000 'International Tables Vol C Tables 4.2.6.8 and 6.1.1.4'
N N 0.0061 0.0033 'International Tables Vol C Tables 4.2.6.8 and 6.1.1.4'
O O 0.0106 0.0060 'International Tables Vol C Tables 4.2.6.8 and 6.1.1.4'
S S 0.1246 0.1234 'International Tables Vol C Tables 4.2.6.8 and 6.1.1.4'

loop_
_geom_angle_atom_site_label_1
_geom_angle_atom_site_label_2
_geom_angle_atom_site_label_3
_geom_angle
O2 S1 O3 117.22(6)
O2 S1 N2 110.41(7)
O3 S1 N2 110.69(6)
O2 S1 C12 111.32(6)
O3 S1 C12 107.04(6)
N2 S1 C12 98.51(6)
O4 S2 C13 105.88(6)
O4 S2 C12 103.39(6)
C13 S2 C12 98.68(7)
O5 S3 C17 104.99(7)
O5 S3 C16 105.95(7)
C17 S3 C16 97.59(8)
C3 N1 C2 125.04(12)
C3 N1 C14 118.45(11)
C2 N1 C14 116.51(11)
C3 N2 S1 111.93(10)
N4 N3 C12 112.34(11)
N4 N3 H3 123.8
C12 N3 H3 123.8
N5 N4 N3 113.23(11)
N4 N5 C4 109.78(11)
C8 O1 C9 117.59(11)
C2 C1 H1A 109.5
C2 C1 H1B 109.5
H1A C1 H1B 109.5
C2 C1 H1C 109.5
H1A C1 H1C 109.5
H1B C1 H1C 109.5
N1 C2 C1 111.55(12)
N1 C2 H2A 109.3
C1 C2 H2A 109.3
N1 C2 H2B 109.3
C1 C2 H2B 109.3
H2A C2 H2B 108.0
N2 C3 N1 120.02(12)
N2 C3 C4 117.90(12)
N1 C3 C4 122.06(12)
N5 C4 C5 112.57(11)
N5 C4 C3 106.92(11)
C5 C4 C3 113.49(11)
N5 C4 C12 102.90(10)
C5 C4 C12 115.12(11)
C3 C4 C12 104.88(10)
C10 C5 C6 119.19(13)
C10 C5 C4 121.04(12)
C6 C5 C4 119.70(12)
C7 C6 C5 120.51(12)
C7 C6 H6 119.7
C5 C6 H6 119.7
C6 C7 C8 120.15(13)
C6 C7 H7 119.9
C8 C7 H7 119.9
O1 C8 C11 124.59(12)
O1 C8 C7 115.46(12)
C11 C8 C7 119.95(13)
O1 C9 H9A 109.5
O1 C9 H9B 109.5
H9A C9 H9B 109.5
O1 C9 H9C 109.5
H9A C9 H9C 109.5
H9B C9 H9C 109.5
C11 C10 C5 120.68(13)
C11 C10 H10 119.7
C5 C10 H10 119.7
C10 C11 C8 119.50(12)
C10 C11 H11 120.2
C8 C11 H11 120.2
N3 C12 C4 101.44(10)
N3 C12 S1 113.48(10)
C4 C12 S1 103.99(9)
N3 C12 S2 112.39(9)
C4 C12 S2 113.12(9)
S1 C12 S2 111.73(7)
S2 C13 H13A 109.5
S2 C13 H13B 109.5
H13A C13 H13B 109.5
S2 C13 H13C 109.5
H13A C13 H13C 109.5
H13B C13 H13C 109.5
N1 C14 C15 113.39(12)
N1 C14 H14A 108.9
C15 C14 H14A 108.9
N1 C14 H14B 108.9
C15 C14 H14B 108.9
H14A C14 H14B 107.7
C14 C15 H15A 109.5
C14 C15 H15B 109.5
H15A C15 H15B 109.5
C14 C15 H15C 109.5
H15A C15 H15C 109.5
H15B C15 H15C 109.5
S3 C16 H16A 109.5
S3 C16 H16B 109.5
H16A C16 H16B 109.5
S3 C16 H16C 109.5
H16A C16 H16C 109.5
H16B C16 H16C 109.5
S3 C17 H17A 109.5
S3 C17 H17B 109.5
H17A C17 H17B 109.5
S3 C17 H17C 109.5
H17A C17 H17C 109.5
H17B C17 H17C 109.5

loop_
_geom_bond_atom_site_label_1
_geom_bond_atom_site_label_2
_geom_bond_distance
S1 O2 1.4369(11)
S1 O3 1.4418(11)
S1 N2 1.6102(12)
S1 C12 1.8173(13)
S2 O4 1.4921(10)
S2 C13 1.7934(14)
S2 C12 1.8745(14)
S3 O5 1.5210(11)
S3 C17 1.7826(17)
S3 C16 1.7917(16)
N1 C3 1.3223(18)
N1 C2 1.4774(18)
N1 C14 1.4790(18)
N2 C3 1.3215(18)
N3 N4 1.3511(16)
N3 C12 1.4223(17)
N3 H3 0.8800
N4 N5 1.2617(17)
N5 C4 1.5027(17)
O1 C8 1.3682(17)
O1 C9 1.4293(17)
C1 C2 1.520(2)
C1 H1A 0.9800
C1 H1B 0.9800
C1 H1C 0.9800
C2 H2A 0.9900
C2 H2B 0.9900
C3 C4 1.5585(19)
C4 C5 1.5135(19)
C4 C12 1.5596(18)
C5 C10 1.3930(18)
C5 C6 1.3970(19)
C6 C7 1.380(2)
C6 H6 0.9500
C7 C8 1.3965(18)
C7 H7 0.9500
C8 C11 1.3939(19)
C9 H9A 0.9800
C9 H9B 0.9800
C9 H9C 0.9800
C10 C11 1.393(2)
C10 H10 0.9500
C11 H11 0.9500
C13 H13A 0.9800
C13 H13B 0.9800
C13 H13C 0.9800
C14 C15 1.526(2)
C14 H14A 0.9900
C14 H14B 0.9900
C15 H15A 0.9800
C15 H15B 0.9800
C15 H15C 0.9800
C16 H16A 0.9800
C16 H16B 0.9800
C16 H16C 0.9800
C17 H17A 0.9800
C17 H17B 0.9800
C17 H17C 0.9800
